data_7013213
loop_
_publ_author_name
'Anderson, Kirsty M.'
'Baylies, Christian J.'
'Monowar Jahan, A. H. M.'
'Norman, Nicholas C.'
'Orpen, A. Guy'
'Starbuck, Jonathan'

_publ_section_title
;
 Coordination complexes of the bismuth(iii) thiolates Bi(SC6F5)3 and
 Bi(SC6Cl5)3 with pyridine ligands
;
_journal_issue 16
_journal_name_full 'Dalton Transactions'
_journal_page_first 3270
_journal_paper_doi 10.1039/b305711a
_journal_year 2003
_chemical_formula_moiety 'C18 Bi Cl15 S3, 3(C5 H5 N)'
_chemical_formula_sum 'C33 H15 Bi Cl15 N3 S3'
_chemical_formula_weight 1290.39
_chemical_name_systematic
;
?
;
_space_group_IT_number 14
_symmetry_cell_setting monoclinic
_symmetry_space_group_name_Hall '-P 2ybc'
_symmetry_space_group_name_H-M 'P 1 21/c 1'
_atom_sites_solution_hydrogens geom
_atom_sites_solution_primary direct
_atom_sites_solution_secondary difmap
_audit_creation_method SHELXL-97
_cell_angle_alpha 90.00
_cell_angle_beta 110.423(15)
_cell_angle_gamma 90.00
_cell_formula_units_Z 4
_cell_length_a 17.820(3)
_cell_length_b 14.940(3)
_cell_length_c 17.057(3)
_cell_measurement_reflns_used 219
_cell_measurement_temperature 173(2)
_cell_measurement_theta_max 18.78
_cell_measurement_theta_min 2.41
_cell_volume 4255.7(14)
_computing_cell_refinement 'Brucker SMART'
_computing_data_collection 'Brucker SMART'
_computing_data_reduction 'Brucker SHELXTL'
_computing_molecular_graphics 'Brucker SHELXTL'
_computing_publication_material 'Brucker SHELXTL'
_computing_structure_refinement 'SHELXL-97 (Sheldrick, 1997)'
_computing_structure_solution 'SHELXS-97 (Sheldrick, 1990)'
_diffrn_ambient_temperature 173(2)
_diffrn_measured_fraction_theta_full 1.000
_diffrn_measured_fraction_theta_max 1.000
_diffrn_measurement_device_type 'CCD area detector'
_diffrn_measurement_method '\w scan'
_diffrn_radiation_monochromator graphite
_diffrn_radiation_source 'fine-focus sealed tube'
_diffrn_radiation_type MoK\a
_diffrn_radiation_wavelength 0.71073
_diffrn_reflns_av_R_equivalents 0.1845
_diffrn_reflns_av_sigmaI/netI 0.1602
_diffrn_reflns_limit_h_max 21
_diffrn_reflns_limit_h_min -21
_diffrn_reflns_limit_k_max 17
_diffrn_reflns_limit_k_min -17
_diffrn_reflns_limit_l_max 20
_diffrn_reflns_limit_l_min -20
_diffrn_reflns_number 35722
_diffrn_reflns_theta_full 25.00
_diffrn_reflns_theta_max 25.00
_diffrn_reflns_theta_min 1.83
_diffrn_standards_decay_% 0
_exptl_absorpt_coefficient_mu 5.265
_exptl_absorpt_correction_T_max 0.771
_exptl_absorpt_correction_T_min 0.771
_exptl_absorpt_correction_type multi-scan
_exptl_absorpt_process_details 'SADABS (Sheldrick, 1998)'
_exptl_crystal_colour yellow
_exptl_crystal_density_diffrn 2.014
_exptl_crystal_density_method 'not measured'
_exptl_crystal_description plate
_exptl_crystal_F_000 2480
_exptl_crystal_size_max 0.10
_exptl_crystal_size_mid 0.10
_exptl_crystal_size_min 0.05
_refine_diff_density_max 0.777
_refine_diff_density_min -1.147
_refine_diff_density_rms 0.184
_refine_ls_extinction_method none
_refine_ls_goodness_of_fit_ref 0.982
_refine_ls_hydrogen_treatment constr
_refine_ls_matrix_type full
_refine_ls_number_parameters 496
_refine_ls_number_reflns 7495
_refine_ls_number_restraints 0
_refine_ls_restrained_S_all 0.982
_refine_ls_R_factor_all 0.1443
_refine_ls_R_factor_gt 0.0536
_refine_ls_shift/su_max 0.009
_refine_ls_shift/su_mean 0.000
_refine_ls_structure_factor_coef Fsqd
_refine_ls_weighting_details 'calc w=1/[\s^2^(Fo^2^)+(0.0303P)^2^+0.0000P] where P=(Fo^2^+2Fc^2^)/3'
_refine_ls_weighting_scheme calc
_refine_ls_wR_factor_gt 0.0848
_refine_ls_wR_factor_ref 0.1098
_reflns_number_gt 4028
_reflns_number_total 7495
_reflns_threshold_expression >2\s(I)
_cod_data_source_file b305711a.txt
_cod_data_source_block 5
_cod_depositor_comments
;
The following automatic conversions were performed:
'_symmetry_cell_setting' value 'Monoclinic' changed to 'monoclinic'
according to '/home/saulius/struct/CIF-dictionaries/cif_core.dic'
dictionary named 'cif_core.dic' version 2.4.1 from 2010-06-29.

Automatic conversion script
Id: cif_fix_enum 1527 2010-12-29 10:47:43Z saulius 
;
_cod_original_cell_volume 4255.8(15)
_cod_original_sg_symbol_H-M P21/c
_cod_database_code 7013213

loop_
_symmetry_equiv_pos_as_xyz
'x, y, z'
'-x, y+1/2, -z+1/2'
'-x, -y, -z'
'x, -y-1/2, z-1/2'

loop_
_atom_site_label
_atom_site_type_symbol
_atom_site_fract_x
_atom_site_fract_y
_atom_site_fract_z
_atom_site_U_iso_or_equiv
_atom_site_adp_type
_atom_site_occupancy
_atom_site_symmetry_multiplicity
_atom_site_calc_flag
_atom_site_refinement_flags
_atom_site_disorder_assembly
_atom_site_disorder_group
C1 C 0.6350(6) 1.0426(7) 0.0489(7) 0.030(3) Uani 1 1 d . . .
C2 C 0.6594(6) 1.0777(7) 0.1289(6) 0.028(3) Uani 1 1 d . . .
C3 C 0.7047(6) 1.1583(8) 0.1480(6) 0.026(3) Uani 1 1 d . . .
C4 C 0.7260(6) 1.2012(7) 0.0886(7) 0.027(3) Uani 1 1 d . . .
C5 C 0.6991(6) 1.1659(8) 0.0071(7) 0.034(3) Uani 1 1 d . . .
C6 C 0.6537(6) 1.0904(7) -0.0119(6) 0.023(3) Uani 1 1 d . . .
C7 C 0.6147(6) 0.6411(7) 0.0518(6) 0.027(3) Uani 1 1 d . . .
C8 C 0.5331(6) 0.6501(7) 0.0339(6) 0.027(3) Uani 1 1 d . . .
C9 C 0.4884(6) 0.5930(7) 0.0642(6) 0.026(3) Uani 1 1 d . . .
C10 C 0.5270(5) 0.5231(7) 0.1168(6) 0.021(3) Uani 1 1 d . . .
C11 C 0.6071(6) 0.5092(7) 0.1357(6) 0.028(3) Uani 1 1 d . . .
C12 C 0.6517(6) 0.5682(7) 0.1051(6) 0.024(3) Uani 1 1 d . . .
C13 C 0.8772(5) 0.9136(7) 0.0365(7) 0.025(3) Uani 1 1 d . . .
C14 C 0.9251(7) 0.8716(7) -0.0037(7) 0.034(3) Uani 1 1 d . . .
C15 C 1.0092(6) 0.8783(7) 0.0290(7) 0.030(3) Uani 1 1 d . . .
C16 C 1.0457(6) 0.9241(8) 0.1016(7) 0.034(3) Uani 1 1 d . . .
C17 C 1.0015(6) 0.9665(7) 0.1429(7) 0.029(3) Uani 1 1 d . . .
C18 C 0.9185(6) 0.9617(7) 0.1104(7) 0.030(3) Uani 1 1 d . . .
C19 C 0.8860(7) 0.7056(8) 0.1080(8) 0.047(4) Uani 1 1 d . . .
H19A H 0.8459 0.6850 0.0583 0.057 Uiso 1 1 calc R . .
C20 C 0.9652(8) 0.6849(9) 0.1212(9) 0.054(4) Uani 1 1 d . . .
H20A H 0.9793 0.6510 0.0813 0.065 Uiso 1 1 calc R . .
C21 C 1.0225(9) 0.7141(11) 0.1928(11) 0.068(5) Uani 1 1 d . . .
H21A H 1.0773 0.7016 0.2025 0.082 Uiso 1 1 calc R . .
C22 C 1.0021(7) 0.7604(10) 0.2496(10) 0.064(5) Uani 1 1 d . . .
H22A H 1.0417 0.7787 0.3007 0.077 Uiso 1 1 calc R . .
C23 C 0.9205(7) 0.7814(8) 0.2318(7) 0.046(3) Uani 1 1 d . . .
H23A H 0.9060 0.8165 0.2707 0.055 Uiso 1 1 calc R . .
C24 C 0.5547(7) 0.7976(8) 0.1902(7) 0.036(3) Uani 1 1 d . . .
H24A H 0.5298 0.8454 0.1537 0.043 Uiso 1 1 calc R . .
C25 C 0.5118(7) 0.7552(8) 0.2333(8) 0.042(3) Uani 1 1 d . . .
H25A H 0.4580 0.7712 0.2254 0.050 Uiso 1 1 calc R . .
C26 C 0.5506(9) 0.6891(8) 0.2879(7) 0.050(4) Uani 1 1 d . . .
H26A H 0.5230 0.6585 0.3185 0.060 Uiso 1 1 calc R . .
C27 C 0.6274(9) 0.6658(8) 0.2995(7) 0.052(4) Uani 1 1 d . . .
H27A H 0.6539 0.6199 0.3377 0.062 Uiso 1 1 calc R . .
C28 C 0.6655(6) 0.7116(8) 0.2536(7) 0.037(3) Uani 1 1 d . . .
H28A H 0.7199 0.6978 0.2625 0.044 Uiso 1 1 calc R . .
C29 C 0.7802(10) 0.9120(10) 0.3717(10) 0.076(5) Uani 1 1 d . . .
H29A H 0.7433 0.8646 0.3499 0.091 Uiso 1 1 calc R . .
C30 C 0.7655(7) 0.9667(10) 0.4274(8) 0.052(4) Uani 1 1 d . . .
H30A H 0.7205 0.9580 0.4442 0.062 Uiso 1 1 calc R . .
C31 C 0.8159(12) 1.0324(11) 0.4575(11) 0.096(6) Uani 1 1 d . . .
H31A H 0.8059 1.0748 0.4942 0.115 Uiso 1 1 calc R . .
C32 C 0.8823(13) 1.0403(14) 0.4365(13) 0.138(9) Uani 1 1 d . . .
H32A H 0.9215 1.0845 0.4621 0.165 Uiso 1 1 calc R . .
C33 C 0.8915(14) 0.9840(17) 0.3785(13) 0.135(9) Uani 1 1 d . . .
H33A H 0.9361 0.9916 0.3608 0.161 Uiso 1 1 calc R . .
Bi1 Bi 0.71767(2) 0.84509(3) 0.11005(3) 0.02837(13) Uani 1 1 d . . .
Cl2 Cl 0.6328(2) 1.0266(2) 0.20631(19) 0.0503(9) Uani 1 1 d . . .
Cl3 Cl 0.7350(2) 1.1993(2) 0.24947(18) 0.0552(10) Uani 1 1 d . . .
Cl4 Cl 0.78625(17) 1.2938(2) 0.1143(2) 0.0482(9) Uani 1 1 d . . .
Cl5 Cl 0.72554(18) 1.2213(2) -0.06899(19) 0.0451(8) Uani 1 1 d . . .
Cl6 Cl 0.61766(18) 1.0543(2) -0.11459(17) 0.0421(8) Uani 1 1 d . . .
Cl8 Cl 0.48395(16) 0.73863(19) -0.02926(18) 0.0398(8) Uani 1 1 d . . .
Cl9 Cl 0.38843(16) 0.61120(19) 0.04368(19) 0.0397(8) Uani 1 1 d . . .
Cl10 Cl 0.47335(17) 0.45325(19) 0.15846(18) 0.0392(8) Uani 1 1 d . . .
Cl11 Cl 0.65461(17) 0.42137(19) 0.19925(18) 0.0420(8) Uani 1 1 d . . .
Cl12 Cl 0.75349(16) 0.55186(19) 0.1348(2) 0.0426(8) Uani 1 1 d . . .
Cl14 Cl 0.87975(18) 0.8114(2) -0.0926(2) 0.0573(10) Uani 1 1 d . . .
Cl15 Cl 1.06429(17) 0.8240(2) -0.02130(19) 0.0475(9) Uani 1 1 d . . .
Cl16 Cl 1.14915(16) 0.9287(2) 0.1430(2) 0.0462(9) Uani 1 1 d . . .
Cl17 Cl 1.04764(17) 1.0211(2) 0.2356(2) 0.0568(10) Uani 1 1 d . . .
Cl18 Cl 0.86357(16) 1.0165(2) 0.16174(19) 0.0436(8) Uani 1 1 d . . .
N2 N 0.8637(5) 0.7538(6) 0.1629(6) 0.030(2) Uani 1 1 d . . .
N3 N 0.6292(5) 0.7746(6) 0.1972(5) 0.035(2) Uani 1 1 d . . .
N1 N 0.8391(12) 0.9174(12) 0.3450(9) 0.105(5) Uani 1 1 d . . .
S2 S 0.58768(16) 0.93622(19) 0.02569(19) 0.0345(8) Uani 1 1 d . . .
S1 S 0.66958(16) 0.71129(19) 0.00956(18) 0.0319(7) Uani 1 1 d . . .
S3 S 0.77237(15) 0.9063(2) -0.00620(18) 0.0337(8) Uani 1 1 d . . .

loop_
_atom_site_aniso_label
_atom_site_aniso_U_11
_atom_site_aniso_U_22
_atom_site_aniso_U_33
_atom_site_aniso_U_23
_atom_site_aniso_U_13
_atom_site_aniso_U_12
C1 0.024(6) 0.033(7) 0.031(7) 0.013(6) 0.005(6) 0.014(5)
C2 0.025(6) 0.038(8) 0.022(7) 0.018(6) 0.007(5) 0.016(6)
C3 0.022(6) 0.028(7) 0.025(6) -0.007(6) 0.003(5) 0.007(6)
C4 0.023(6) 0.014(6) 0.049(8) -0.005(6) 0.019(6) 0.010(5)
C5 0.034(7) 0.041(8) 0.031(7) 0.024(7) 0.017(6) 0.017(6)
C6 0.028(6) 0.024(7) 0.022(6) 0.006(5) 0.016(5) 0.014(5)
C7 0.025(6) 0.028(7) 0.028(6) -0.005(6) 0.010(5) -0.007(5)
C8 0.027(6) 0.022(6) 0.030(6) -0.012(6) 0.009(5) -0.004(6)
C9 0.017(6) 0.030(7) 0.028(6) -0.004(5) 0.006(5) 0.008(5)
C10 0.015(6) 0.029(7) 0.020(6) -0.002(5) 0.006(5) 0.000(5)
C11 0.038(7) 0.030(7) 0.021(6) 0.004(5) 0.018(6) 0.005(6)
C12 0.023(6) 0.030(7) 0.019(6) 0.000(5) 0.006(5) 0.009(5)
C13 0.008(5) 0.026(7) 0.038(7) -0.003(6) 0.003(5) -0.006(5)
C14 0.046(8) 0.020(7) 0.034(7) -0.001(5) 0.012(6) 0.002(5)
C15 0.032(7) 0.036(8) 0.028(7) 0.006(6) 0.018(6) 0.015(5)
C16 0.011(6) 0.043(8) 0.048(8) 0.000(7) 0.011(6) -0.001(5)
C17 0.023(6) 0.030(7) 0.035(7) -0.003(6) 0.011(6) -0.007(5)
C18 0.025(6) 0.025(7) 0.046(8) 0.011(6) 0.021(6) -0.001(5)
C19 0.042(8) 0.050(9) 0.052(9) 0.015(7) 0.017(7) 0.018(7)
C20 0.057(9) 0.055(10) 0.063(10) 0.018(8) 0.036(9) 0.018(8)
C21 0.047(10) 0.094(13) 0.084(13) 0.064(11) 0.049(10) 0.029(9)
C22 0.018(7) 0.083(12) 0.070(11) 0.052(9) -0.011(7) -0.017(7)
C23 0.052(9) 0.052(9) 0.032(8) 0.000(7) 0.013(7) -0.016(7)
C24 0.039(8) 0.034(7) 0.034(7) -0.001(6) 0.011(6) 0.010(6)
C25 0.048(8) 0.029(8) 0.059(9) -0.002(7) 0.034(7) 0.002(6)
C26 0.093(12) 0.042(9) 0.031(8) -0.009(7) 0.042(8) -0.018(8)
C27 0.078(10) 0.033(8) 0.028(7) 0.008(7) -0.003(7) -0.004(8)
C28 0.022(6) 0.036(8) 0.037(8) -0.007(6) -0.009(6) 0.005(6)
C29 0.104(14) 0.062(11) 0.074(12) -0.008(9) 0.046(11) 0.007(10)
C30 0.040(8) 0.054(10) 0.061(10) 0.012(8) 0.019(8) 0.007(8)
C31 0.137(17) 0.067(13) 0.111(15) -0.015(11) 0.077(14) -0.034(12)
C32 0.18(2) 0.14(2) 0.127(18) -0.078(15) 0.104(17) -0.120(17)
C33 0.16(2) 0.17(3) 0.109(18) -0.046(17) 0.089(17) -0.052(19)
Bi1 0.0206(2) 0.0246(2) 0.0394(3) 0.0014(3) 0.00998(18) 0.0017(2)
Cl2 0.077(2) 0.045(2) 0.0410(19) 0.0105(16) 0.0364(18) 0.0045(18)
Cl3 0.077(2) 0.048(2) 0.0312(18) -0.0081(16) 0.0075(18) 0.0093(18)
Cl4 0.0338(17) 0.0333(18) 0.069(2) 0.0005(17) 0.0067(17) -0.0049(14)
Cl5 0.051(2) 0.043(2) 0.057(2) 0.0224(16) 0.0389(17) 0.0141(16)
Cl6 0.055(2) 0.042(2) 0.0249(16) 0.0002(14) 0.0086(15) 0.0157(16)
Cl8 0.0328(17) 0.0313(18) 0.053(2) 0.0109(15) 0.0113(16) 0.0083(14)
Cl9 0.0260(15) 0.0376(18) 0.056(2) 0.0027(16) 0.0152(15) 0.0056(13)
Cl10 0.0416(17) 0.0387(19) 0.0426(18) 0.0053(15) 0.0214(15) 0.0006(14)
Cl11 0.0411(18) 0.0387(19) 0.0411(18) 0.0118(15) 0.0081(15) 0.0063(15)
Cl12 0.0211(15) 0.0390(19) 0.063(2) 0.0149(16) 0.0082(15) 0.0030(14)
Cl14 0.0410(19) 0.080(3) 0.048(2) -0.0275(19) 0.0109(17) -0.0033(17)
Cl15 0.0361(17) 0.061(3) 0.053(2) -0.0109(17) 0.0251(16) 0.0077(15)
Cl16 0.0201(15) 0.053(2) 0.062(2) -0.0055(17) 0.0100(15) 0.0007(14)
Cl17 0.0374(18) 0.066(2) 0.061(2) -0.0366(19) 0.0089(17) -0.0095(17)
Cl18 0.0330(17) 0.046(2) 0.056(2) -0.0162(17) 0.0213(16) -0.0006(15)
N2 0.022(5) 0.036(6) 0.031(6) 0.007(5) 0.008(5) 0.002(4)
N3 0.038(6) 0.038(7) 0.026(6) -0.006(5) 0.009(5) 0.003(5)
N1 0.148(16) 0.115(15) 0.091(12) 0.003(10) 0.090(13) 0.034(12)
S2 0.0244(16) 0.0275(18) 0.048(2) 0.0033(15) 0.0085(15) 0.0059(13)
S1 0.0274(16) 0.0288(18) 0.0404(18) 0.0008(14) 0.0128(15) -0.0010(13)
S3 0.0200(15) 0.046(2) 0.0336(18) 0.0065(15) 0.0078(14) 0.0007(14)

loop_
_atom_type_symbol
_atom_type_description
_atom_type_scat_dispersion_real
_atom_type_scat_dispersion_imag
_atom_type_scat_source
C C 0.0033 0.0016 'International Tables Vol C Tables 4.2.6.8 and 6.1.1.4'
H H 0.0000 0.0000 'International Tables Vol C Tables 4.2.6.8 and 6.1.1.4'
N N 0.0061 0.0033 'International Tables Vol C Tables 4.2.6.8 and 6.1.1.4'
S S 0.1246 0.1234 'International Tables Vol C Tables 4.2.6.8 and 6.1.1.4'
Cl Cl 0.1484 0.1585 'International Tables Vol C Tables 4.2.6.8 and 6.1.1.4'
Bi Bi -4.1077 10.2566 'International Tables Vol C Tables 4.2.6.8 and 6.1.1.4'

loop_
_geom_angle_atom_site_label_1
_geom_angle_atom_site_label_2
_geom_angle_atom_site_label_3
_geom_angle
_geom_angle_site_symmetry_1
_geom_angle_site_symmetry_3
_geom_angle_publ_flag
C2 C1 C6 117.8(10) . . ?
C2 C1 S2 121.4(9) . . ?
C6 C1 S2 120.7(9) . . ?
C1 C2 C3 120.4(10) . . ?
C1 C2 Cl2 120.7(9) . . ?
C3 C2 Cl2 118.9(8) . . ?
C4 C3 C2 120.8(9) . . ?
C4 C3 Cl3 120.4(9) . . ?
C2 C3 Cl3 118.8(9) . . ?
C3 C4 C5 118.1(10) . . ?
C3 C4 Cl4 120.2(9) . . ?
C5 C4 Cl4 121.7(9) . . ?
C6 C5 C4 121.1(10) . . ?
C6 C5 Cl5 120.7(9) . . ?
C4 C5 Cl5 118.2(9) . . ?
C5 C6 C1 121.7(10) . . ?
C5 C6 Cl6 118.7(8) . . ?
C1 C6 Cl6 119.6(9) . . ?
C8 C7 C12 115.5(10) . . ?
C8 C7 S1 123.1(9) . . ?
C12 C7 S1 121.3(8) . . ?
C7 C8 C9 123.7(10) . . ?
C7 C8 Cl8 118.3(9) . . ?
C9 C8 Cl8 118.0(7) . . ?
C8 C9 C10 119.0(9) . . ?
C8 C9 Cl9 121.2(8) . . ?
C10 C9 Cl9 119.7(8) . . ?
C11 C10 C9 120.4(10) . . ?
C11 C10 Cl10 119.6(8) . . ?
C9 C10 Cl10 119.9(8) . . ?
C10 C11 C12 119.9(9) . . ?
C10 C11 Cl11 120.5(9) . . ?
C12 C11 Cl11 119.6(8) . . ?
C11 C12 C7 121.5(9) . . ?
C11 C12 Cl12 118.5(8) . . ?
C7 C12 Cl12 120.1(8) . . ?
C18 C13 C14 116.3(9) . . ?
C18 C13 S3 123.2(8) . . ?
C14 C13 S3 120.4(8) . . ?
C15 C14 C13 121.0(10) . . ?
C15 C14 Cl14 119.9(9) . . ?
C13 C14 Cl14 119.1(8) . . ?
C16 C15 C14 119.9(10) . . ?
C16 C15 Cl15 121.1(9) . . ?
C14 C15 Cl15 118.9(9) . . ?
C15 C16 C17 121.2(9) . . ?
C15 C16 Cl16 119.5(9) . . ?
C17 C16 Cl16 119.3(9) . . ?
C16 C17 C18 119.4(10) . . ?
C16 C17 Cl17 121.0(8) . . ?
C18 C17 Cl17 119.6(9) . . ?
C17 C18 C13 122.2(10) . . ?
C17 C18 Cl18 119.0(9) . . ?
C13 C18 Cl18 118.8(8) . . ?
N2 C19 C20 122.5(12) . . ?
C21 C20 C19 118.5(14) . . ?
C22 C21 C20 120.5(13) . . ?
C21 C22 C23 118.5(14) . . ?
N2 C23 C22 122.2(13) . . ?
N3 C24 C25 123.4(11) . . ?
C26 C25 C24 116.7(12) . . ?
C27 C26 C25 121.9(12) . . ?
C26 C27 C28 117.4(12) . . ?
N3 C28 C27 123.0(11) . . ?
N1 C29 C30 126.6(17) . . ?
C31 C30 C29 117.1(15) . . ?
C30 C31 C32 120.4(17) . . ?
C33 C32 C31 118.6(18) . . ?
N1 C33 C32 122(2) . . ?
S1 Bi1 S2 90.73(9) . . ?
S1 Bi1 S3 83.94(9) . . ?
S2 Bi1 S3 84.05(9) . . ?
S1 Bi1 N3 86.67(19) . . ?
S2 Bi1 N3 86.1(2) . . ?
S3 Bi1 N3 166.28(19) . . ?
S1 Bi1 N2 83.8(2) . . ?
S2 Bi1 N2 165.8(2) . . ?
S3 Bi1 N2 82.30(19) . . ?
N3 Bi1 N2 106.6(3) . . ?
C23 N2 C19 117.7(10) . . ?
C23 N2 Bi1 118.2(8) . . ?
C19 N2 Bi1 120.3(7) . . ?
C24 N3 C28 117.5(10) . . ?
C24 N3 Bi1 126.7(8) . . ?
C28 N3 Bi1 115.9(8) . . ?
C29 N1 C33 115.2(17) . . ?
C1 S2 Bi1 94.7(3) . . ?
C7 S1 Bi1 107.1(4) . . ?
C13 S3 Bi1 109.0(4) . . ?

loop_
_geom_bond_atom_site_label_1
_geom_bond_atom_site_label_2
_geom_bond_distance
_geom_bond_site_symmetry_2
_geom_bond_publ_flag
C1 C2 1.382(14) . ?
C1 C6 1.392(14) . ?
C1 S2 1.778(11) . ?
C2 C3 1.422(14) . ?
C2 Cl2 1.728(11) . ?
C3 C4 1.362(14) . ?
C3 Cl3 1.735(10) . ?
C4 C5 1.405(14) . ?
C4 Cl4 1.710(11) . ?
C5 C6 1.360(14) . ?
C5 Cl5 1.737(11) . ?
C6 Cl6 1.729(10) . ?
C7 C8 1.384(13) . ?
C7 C12 1.425(13) . ?
C7 S1 1.751(11) . ?
C8 C9 1.385(14) . ?
C8 Cl8 1.737(11) . ?
C9 C10 1.391(13) . ?
C9 Cl9 1.713(10) . ?
C10 C11 1.366(13) . ?
C10 Cl10 1.726(10) . ?
C11 C12 1.403(14) . ?
C11 Cl11 1.725(10) . ?
C12 Cl12 1.723(10) . ?
C13 C18 1.414(14) . ?
C13 C14 1.414(14) . ?
C13 S3 1.756(9) . ?
C14 C15 1.408(14) . ?
C14 Cl14 1.705(11) . ?
C15 C16 1.364(14) . ?
C15 Cl15 1.716(10) . ?
C16 C17 1.380(14) . ?
C16 Cl16 1.731(10) . ?
C17 C18 1.389(13) . ?
C17 Cl17 1.713(11) . ?
C18 Cl18 1.730(11) . ?
C19 N2 1.347(14) . ?
C19 C20 1.384(16) . ?
C20 C21 1.361(18) . ?
C21 C22 1.340(19) . ?
C22 C23 1.414(16) . ?
C23 N2 1.321(13) . ?
C24 N3 1.336(13) . ?
C24 C25 1.386(15) . ?
C25 C26 1.368(15) . ?
C26 C27 1.358(17) . ?
C27 C28 1.383(16) . ?
C28 N3 1.340(13) . ?
C29 N1 1.285(19) . ?
C29 C30 1.347(18) . ?
C30 C31 1.308(18) . ?
C31 C32 1.35(2) . ?
C32 C33 1.35(2) . ?
C33 N1 1.35(2) . ?
Bi1 S1 2.577(3) . ?
Bi1 S2 2.639(3) . ?
Bi1 S3 2.659(3) . ?
Bi1 N3 2.728(9) . ?
Bi1 N2 2.795(8) . ?
